data_7113374
loop_
_publ_author_name
'Cadierno, Victorio'
'D\'iez, Josefina'
'Garc\'ia-Alvarez, Joaqu\'in'
'Gimeno, Jos\'e'

_publ_section_title
;
 A new class of tethered-arene ruthenium(II) complexes with pendant P and
 C donor atoms: synthesis of eta6:eta1:eta1 phosphonio-azabutadienyl
 ruthenabicycles via allenylidene intermediates.
;
_journal_issue 16
_journal_name_full 'Chemical communications (Cambridge, England)'
_journal_page_first 1820
_journal_page_last 1821
_journal_paper_doi 10.1039/b404971c
_journal_year 2004
_chemical_compound_source synthesis
_chemical_formula_sum 'C54 H44 Cl F10 N2 P2 Ru Sb'
_chemical_formula_weight 1231.12
_chemical_name_systematic
;
?
;
_space_group_IT_number 14
_symmetry_cell_setting monoclinic
_symmetry_space_group_name_Hall '-P 2yab'
_symmetry_space_group_name_H-M 'P 1 21/a 1'
_atom_sites_solution_hydrogens geom
_atom_sites_solution_primary direct
_atom_sites_solution_secondary difmap
_audit_creation_method shelxl-97
_cell_angle_alpha 90.00
_cell_angle_beta 112.879(2)
_cell_angle_gamma 90.00
_cell_formula_units_Z 4
_cell_length_a 16.4727(16)
_cell_length_b 17.1842(17)
_cell_length_c 20.571(2)
_cell_measurement_reflns_used 7320
_cell_measurement_temperature 233(2)
_cell_volume 5364.9(9)
_computing_cell_refinement 'Bruker SMART'
_computing_data_collection 'Bruker SMART'
_computing_data_reduction 'Bruker SAINT'
_computing_molecular_graphics 'PLATON-2003 (Spek, 2003)'
_computing_publication_material 'SHELXL-97 (Sheldrick, 1997)'
_computing_structure_refinement 'SHELXL-97 (Sheldrick, 1997)'
_computing_structure_solution 'DIRDIF-99 (Beurskens, 1999)'
_diffrn_ambient_temperature 233(2)
_diffrn_measured_fraction_theta_full 0.977
_diffrn_measured_fraction_theta_max 0.977
_diffrn_measurement_device_type 'CCD area detector'
_diffrn_measurement_method 'phi and omega scans'
_diffrn_radiation_monochromator graphite
_diffrn_radiation_source 'fine-focus sealed tube'
_diffrn_radiation_type MoK\a
_diffrn_radiation_wavelength 0.71073
_diffrn_reflns_av_R_equivalents 0.1035
_diffrn_reflns_av_sigmaI/netI 0.1507
_diffrn_reflns_limit_h_max 23
_diffrn_reflns_limit_h_min -11
_diffrn_reflns_limit_k_max 24
_diffrn_reflns_limit_k_min -24
_diffrn_reflns_limit_l_max 28
_diffrn_reflns_limit_l_min -28
_diffrn_reflns_number 43447
_diffrn_reflns_theta_full 30.53
_diffrn_reflns_theta_max 30.53
_diffrn_reflns_theta_min 1.07
_exptl_absorpt_coefficient_mu 0.966
_exptl_absorpt_correction_T_max 1
_exptl_absorpt_correction_T_min 0.8370
_exptl_absorpt_correction_type empirical
_exptl_absorpt_process_details 'Bruker SADABS (Sheldrick,G.M.,1997-2001)'
_exptl_crystal_colour Violet
_exptl_crystal_density_diffrn 1.524
_exptl_crystal_density_method 'not measured'
_exptl_crystal_description Prismatic
_exptl_crystal_F_000 2456
_exptl_crystal_size_max 0.25
_exptl_crystal_size_mid 0.25
_exptl_crystal_size_min 0.10
_refine_diff_density_max 1.172
_refine_diff_density_min -1.806
_refine_diff_density_rms 0.151
_refine_ls_extinction_method none
_refine_ls_goodness_of_fit_ref 1.014
_refine_ls_hydrogen_treatment mixed
_refine_ls_matrix_type full
_refine_ls_number_parameters 640
_refine_ls_number_reflns 16052
_refine_ls_number_restraints 0
_refine_ls_restrained_S_all 1.014
_refine_ls_R_factor_all 0.1988
_refine_ls_R_factor_gt 0.0728
_refine_ls_shift/su_max 0.001
_refine_ls_shift/su_mean 0.000
_refine_ls_structure_factor_coef Fsqd
_refine_ls_weighting_details 'calc w=1/[\s^2^(fo^2^)+(0.1065p)^2^+0.0000p] where p=(fo^2^+2fc^2^)/3'
_refine_ls_weighting_scheme calc
_refine_ls_wR_factor_gt 0.1733
_refine_ls_wR_factor_ref 0.2328
_reflns_number_gt 6769
_reflns_number_total 16052
_reflns_threshold_expression >2sigma(i)
_cod_data_source_file b404971c.txt
_cod_data_source_block 5
_cod_depositor_comments
;
The following automatic conversions were performed:

'_symmetry_cell_setting' value 'Monoclinic' changed to 'monoclinic'
according to
/usr/data/users/saulius/automatic-downloads/retrospective/RSC/lib/dictionaries/cif_core.dic
dictionary named 'cif_core.dic' version 2.4.2 from
2011-04-26.

'_exptl_absorpt_correction_type' value 'Empirical'
changed to 'empirical' according to
/usr/data/users/saulius/automatic-downloads/retrospective/RSC/lib/dictionaries/cif_core.dic
dictionary named 'cif_core.dic' version 2.4.2 from
2011-04-26.

'_refine_ls_structure_factor_coef' value 'fsqd' changed
to 'Fsqd' according to
/usr/data/users/saulius/automatic-downloads/retrospective/RSC/lib/dictionaries/cif_core.dic
dictionary named 'cif_core.dic' version 2.4.2 from
2011-04-26.

'_atom_site_adp_type' value 'uaNi' changed to 'Uani'
according to
/usr/data/users/saulius/automatic-downloads/retrospective/RSC/lib/dictionaries/cif_core.dic
dictionary named 'cif_core.dic' version 2.4.2 from 2011-04-26 (71
time).

'_atom_site_adp_type' value 'uiSo' changed to 'Uiso'
according to
/usr/data/users/saulius/automatic-downloads/retrospective/RSC/lib/dictionaries/cif_core.dic
dictionary named 'cif_core.dic' version 2.4.2 from 2011-04-26 (45
times).

'_atom_site_calc_flag' value 'CalC' changed to 'calc'
according to
/usr/data/users/saulius/automatic-downloads/retrospective/RSC/lib/dictionaries/cif_core.dic
dictionary named 'cif_core.dic' version 2.4.2 from 2011-04-26 (44
times).

Automatic conversion script
Id: cif_fix_values 2281 2013-09-26 08:29:07Z andrius 
;
_cod_original_sg_symbol_H-M 'P 21/a'
_cod_database_code 7113374

loop_
_symmetry_equiv_pos_as_xyz
'x, y, z'
'-x+1/2, y+1/2, -z'
'-x, -y, -z'
'x-1/2, -y-1/2, z'

loop_
_atom_site_label
_atom_site_type_symbol
_atom_site_fract_x
_atom_site_fract_y
_atom_site_fract_z
_atom_site_U_iso_or_equiv
_atom_site_adp_type
_atom_site_occupancy
_atom_site_symmetry_multiplicity
_atom_site_calc_flag
_atom_site_refinement_flags
C1 C 0.0597(4) 0.0410(3) 0.6911(4) 0.0353(15) Uani 1 1 d .
C2 C 0.0015(5) 0.0519(4) 0.6315(4) 0.0410(17) Uani 1 1 d .
C3 C -0.0661(4) 0.0617(4) 0.5674(4) 0.0380(16) Uani 1 1 d .
C4 C -0.0874(5) 0.1384(4) 0.5346(4) 0.0400(16) Uani 1 1 d .
C5 C -0.0625(5) 0.2044(5) 0.5770(4) 0.052(2) Uani 1 1 d .
H5 H -0.0344 0.1993 0.6257 0.062 Uiso 1 1 calc R
C6 C -0.0802(7) 0.2787(5) 0.5461(5) 0.069(3) Uani 1 1 d .
H6 H -0.0640 0.3231 0.5740 0.082 Uiso 1 1 calc R
C7 C -0.1220(6) 0.2849(5) 0.4732(5) 0.065(3) Uani 1 1 d .
H7 H -0.1330 0.3339 0.4524 0.078 Uiso 1 1 calc R
C8 C -0.1469(6) 0.2213(5) 0.4324(5) 0.059(2) Uani 1 1 d .
H8 H -0.1752 0.2269 0.3838 0.071 Uiso 1 1 calc R
C9 C -0.1310(5) 0.1474(4) 0.4615(4) 0.0451(18) Uani 1 1 d .
H9 H -0.1494 0.1038 0.4326 0.054 Uiso 1 1 calc R
C10 C -0.1136(5) -0.0072(4) 0.5309(4) 0.0386(16) Uani 1 1 d .
C11 C -0.0690(5) -0.0773(4) 0.5358(4) 0.0444(18) Uani 1 1 d .
H11 H -0.0086 -0.0799 0.5619 0.053 Uiso 1 1 calc R
C12 C -0.1146(7) -0.1430(4) 0.5020(5) 0.058(2) Uani 1 1 d .
H12 H -0.0841 -0.1892 0.5043 0.070 Uiso 1 1 calc R
C13 C -0.2038(7) -0.1408(5) 0.4652(4) 0.061(2) Uani 1 1 d .
H13 H -0.2337 -0.1856 0.4434 0.073 Uiso 1 1 calc R
C14 C -0.2490(6) -0.0729(5) 0.4604(4) 0.057(2) Uani 1 1 d .
H14 H -0.3098 -0.0717 0.4356 0.069 Uiso 1 1 calc R
C15 C -0.2047(5) -0.0061(4) 0.4922(4) 0.049(2) Uani 1 1 d .
H15 H -0.2357 0.0401 0.4879 0.059 Uiso 1 1 calc R
C16 C 0.2229(5) 0.1357(4) 0.7747(4) 0.0474(19) Uani 1 1 d .
C17 C 0.1698(5) 0.1489(4) 0.8124(4) 0.0413(17) Uani 1 1 d .
H17 H 0.1254 0.1860 0.7964 0.050 Uiso 1 1 calc R
C18 C 0.1825(5) 0.1071(4) 0.8739(4) 0.0471(19) Uani 1 1 d .
C19 C 0.2472(5) 0.0485(4) 0.8970(4) 0.050(2) Uani 1 1 d .
H19 H 0.2551 0.0202 0.9375 0.061 Uiso 1 1 calc R
C20 C 0.2990(5) 0.0332(4) 0.8595(5) 0.055(2) Uani 1 1 d .
C21 C 0.2832(5) 0.0747(4) 0.7951(5) 0.049(2) Uani 1 1 d .
H21 H 0.3134 0.0608 0.7670 0.058 Uiso 1 1 calc R
C22 C 0.2115(6) 0.1819(5) 0.7089(5) 0.072(3) Uani 1 1 d .
H22a H 0.1683 0.2219 0.7021 0.108 Uiso 1 1 calc R
H22b H 0.1922 0.1479 0.6688 0.108 Uiso 1 1 calc R
H22C H 0.2667 0.2052 0.7143 0.108 Uiso 1 1 calc R
C23 C 0.1314(7) 0.1294(5) 0.9184(5) 0.065(2) Uani 1 1 d .
H23a H 0.1472 0.0953 0.9584 0.097 Uiso 1 1 calc R
H23b H 0.0694 0.1249 0.8906 0.097 Uiso 1 1 calc R
H23C H 0.1450 0.1821 0.9343 0.097 Uiso 1 1 calc R
C24 C 0.3695(5) -0.0315(5) 0.8845(6) 0.076(3) Uani 1 1 d .
H24a H 0.3997 -0.0344 0.8530 0.114 Uiso 1 1 calc R
H24b H 0.3417 -0.0805 0.8848 0.114 Uiso 1 1 calc R
H24C H 0.4111 -0.0197 0.9312 0.114 Uiso 1 1 calc R
C25 C 0.0964(5) -0.0912(4) 0.8932(4) 0.0405(17) Uani 1 1 d .
C26 C 0.0697(6) -0.0797(5) 0.9490(4) 0.055(2) Uani 1 1 d .
H26 H 0.0212 -0.0482 0.9424 0.066 Uiso 1 1 calc R
C27 C 0.1144(7) -0.1147(6) 1.0145(4) 0.071(3) Uani 1 1 d .
H27 H 0.0956 -0.1072 1.0512 0.086 Uiso 1 1 calc R
C28 C 0.1864(7) -0.1603(6) 1.0240(5) 0.075(3) Uani 1 1 d .
H28 H 0.2164 -0.1837 1.0675 0.090 Uiso 1 1 calc R
C29 C 0.2148(6) -0.1718(5) 0.9706(5) 0.063(2) Uani 1 1 d .
H29 H 0.2644 -0.2022 0.9781 0.076 Uiso 1 1 calc R
C30 C 0.1694(5) -0.1381(4) 0.9048(4) 0.0446(18) Uani 1 1 d .
H30 H 0.1881 -0.1470 0.8682 0.053 Uiso 1 1 calc R
C31 C -0.0483(4) 0.0126(4) 0.8053(4) 0.0340(15) Uani 1 1 d .
C32 C -0.1119(5) -0.0187(4) 0.8284(4) 0.0404(16) Uani 1 1 d .
H32 H -0.1042 -0.0682 0.8482 0.048 Uiso 1 1 calc R
C33 C -0.1856(5) 0.0248(5) 0.8212(4) 0.052(2) Uani 1 1 d .
H33 H -0.2281 0.0037 0.8355 0.062 Uiso 1 1 calc R
C34 C -0.1969(5) 0.0974(5) 0.7938(5) 0.060(2) Uani 1 1 d .
H34 H -0.2463 0.1261 0.7903 0.071 Uiso 1 1 calc R
C35 C -0.1344(5) 0.1297(4) 0.7707(5) 0.054(2) Uani 1 1 d .
H35 H -0.1428 0.1793 0.7511 0.064 Uiso 1 1 calc R
C36 C -0.0612(5) 0.0877(4) 0.7770(4) 0.0440(17) Uani 1 1 d .
H36 H -0.0194 0.1093 0.7623 0.053 Uiso 1 1 calc R
C37 C 0.0006(4) -0.1250(3) 0.7445(3) 0.0315(14) Uani 1 1 d .
H37a H -0.0227 -0.1021 0.6978 0.038 Uiso 1 1 calc R
H37b H 0.0500 -0.1573 0.7472 0.038 Uiso 1 1 calc R
C38 C -0.1875(4) -0.1400(4) 0.7123(3) 0.0303(14) Uani 1 1 d .
C39 C -0.2039(4) -0.0829(4) 0.6611(4) 0.0367(15) Uani 1 1 d .
H39 H -0.1619 -0.0727 0.6424 0.044 Uiso 1 1 calc R
C40 C -0.2818(5) -0.0408(5) 0.6374(4) 0.051(2) Uani 1 1 d .
H40 H -0.2916 -0.0025 0.6032 0.061 Uiso 1 1 calc R
C41 C -0.3433(5) -0.0555(5) 0.6640(4) 0.0468(19) Uani 1 1 d .
H41 H -0.3948 -0.0261 0.6490 0.056 Uiso 1 1 calc R
C42 C -0.3305(5) -0.1135(5) 0.7130(4) 0.051(2) Uani 1 1 d .
H42 H -0.3741 -0.1246 0.7299 0.061 Uiso 1 1 calc R
C43 C -0.2518(5) -0.1557(5) 0.7376(4) 0.0468(18) Uani 1 1 d .
H43 H -0.2428 -0.1945 0.7712 0.056 Uiso 1 1 calc R
C44 C -0.0870(4) -0.2707(4) 0.6920(3) 0.0327(14) Uani 1 1 d .
C45 C -0.0491(5) -0.2701(4) 0.6435(4) 0.0448(18) Uani 1 1 d .
H45 H -0.0216 -0.2251 0.6374 0.054 Uiso 1 1 calc R
C46 C -0.0508(5) -0.3352(4) 0.6034(4) 0.052(2) Uani 1 1 d .
H46 H -0.0240 -0.3341 0.5711 0.062 Uiso 1 1 calc R
C47 C -0.0925(5) -0.4016(4) 0.6117(4) 0.049(2) Uani 1 1 d .
H47 H -0.0953 -0.4454 0.5843 0.059 Uiso 1 1 calc R
C48 C -0.1294(5) -0.4025(4) 0.6602(4) 0.048(2) Uani 1 1 d .
H48 H -0.1564 -0.4478 0.6666 0.058 Uiso 1 1 calc R
C49 C -0.1276(5) -0.3374(4) 0.7005(4) 0.0467(18) Uani 1 1 d .
H49 H -0.1538 -0.3389 0.7332 0.056 Uiso 1 1 calc R
C50 C -0.0169(5) -0.2647(4) 0.8738(4) 0.0428(18) Uani 1 1 d .
C51 C -0.0288(8) -0.2803(6) 0.9349(5) 0.070(3) Uani 1 1 d .
C52 C 0.0256(11) -0.3298(8) 0.9852(6) 0.101(4) Uani 1 1 d .
C53 C 0.1089(8) -0.3497(6) 0.9228(6) 0.087(4) Uani 1 1 d .
C54 C 0.0556(6) -0.3027(4) 0.8689(4) 0.055(2) Uani 1 1 d .
Cl1 Cl 0.18716(11) -0.09293(10) 0.73557(10) 0.0428(4) Uani 1 1 d .
F1 F 0.0778(3) -0.2890(3) 0.8140(3) 0.0632(13) Uani 1 1 d .
F2 F 0.1780(5) -0.3841(4) 0.9163(4) 0.126(3) Uani 1 1 d .
F3 F 0.0125(7) -0.3441(6) 1.0433(4) 0.181(4) Uani 1 1 d .
F4 F -0.0961(5) -0.2476(4) 0.9464(3) 0.103(2) Uani 1 1 d .
F5 F 0.6232(5) 0.1601(5) 0.8340(4) 0.143(3) Uani 1 1 d .
F6 F 0.5713(11) 0.0315(6) 0.7725(6) 0.243(7) Uani 1 1 d .
F7 F 0.4714(6) 0.1098(12) 0.8188(5) 0.317(11) Uani 1 1 d .
F8 F 0.4193(6) 0.0992(5) 0.6885(4) 0.145(3) Uani 1 1 d .
F9 F 0.4895(7) 0.2275(5) 0.7393(6) 0.185(5) Uani 1 1 d .
F10 F 0.5735(7) 0.1495(11) 0.7001(6) 0.268(8) Uani 1 1 d .
N1 N -0.0741(4) -0.2144(3) 0.8251(3) 0.0402(14) Uani 1 1 d .
N2 N 0.0947(9) -0.3643(6) 0.9794(6) 0.108(4) Uani 1 1 d .
P1 P 0.04578(11) -0.04457(9) 0.80750(9) 0.0292(4) Uani 1 1 d .
P2 P -0.08366(11) -0.18989(9) 0.74949(9) 0.0298(4) Uani 1 1 d .
Ru1 Ru 0.15060(3) 0.02396(3) 0.78095(3) 0.03015(14) Uani 1 1 d .
Sb1 Sb 0.52159(4) 0.12685(3) 0.76066(3) 0.05409(19) Uani 1 1 d .
Ct01 C 0.2341 0.0914 0.8354 0.010 Uiso 0.00 1 d P

loop_
_atom_site_aniso_label
_atom_site_aniso_U_11
_atom_site_aniso_U_22
_atom_site_aniso_U_33
_atom_site_aniso_U_23
_atom_site_aniso_U_13
_atom_site_aniso_U_12
C1 0.037(3) 0.030(3) 0.043(4) 0.006(3) 0.021(3) 0.002(3)
C2 0.042(4) 0.041(4) 0.041(4) 0.011(3) 0.016(3) 0.005(3)
C3 0.036(3) 0.051(4) 0.032(4) 0.009(3) 0.018(3) 0.003(3)
C4 0.041(4) 0.047(4) 0.036(4) 0.008(3) 0.019(3) 0.007(3)
C5 0.059(5) 0.059(5) 0.040(5) 0.010(4) 0.022(4) 0.011(4)
C6 0.088(7) 0.054(5) 0.065(7) -0.002(5) 0.032(6) 0.014(5)
C7 0.082(7) 0.053(5) 0.069(7) 0.029(5) 0.040(6) 0.020(5)
C8 0.063(5) 0.064(5) 0.049(5) 0.032(4) 0.021(4) 0.012(4)
C9 0.046(4) 0.056(4) 0.033(4) 0.013(3) 0.016(3) 0.000(3)
C10 0.039(4) 0.049(4) 0.027(4) 0.009(3) 0.011(3) 0.005(3)
C11 0.053(4) 0.049(4) 0.034(4) 0.007(3) 0.020(4) 0.005(3)
C12 0.091(7) 0.037(4) 0.055(6) 0.006(4) 0.039(5) 0.008(4)
C13 0.082(7) 0.060(5) 0.042(5) -0.001(4) 0.026(5) -0.020(5)
C14 0.061(5) 0.062(5) 0.042(5) 0.004(4) 0.013(4) -0.020(4)
C15 0.052(4) 0.044(4) 0.047(5) 0.010(3) 0.014(4) 0.000(3)
C16 0.044(4) 0.039(4) 0.052(5) 0.000(3) 0.012(4) -0.015(3)
C17 0.043(4) 0.031(3) 0.046(5) -0.007(3) 0.013(4) -0.006(3)
C18 0.054(4) 0.044(4) 0.038(5) -0.020(3) 0.011(4) -0.012(3)
C19 0.047(4) 0.050(4) 0.041(5) -0.006(4) 0.003(4) -0.015(4)
C20 0.038(4) 0.050(5) 0.063(6) -0.012(4) 0.003(4) -0.012(3)
C21 0.038(4) 0.051(4) 0.062(6) -0.009(4) 0.025(4) -0.014(3)
C22 0.072(6) 0.063(5) 0.092(8) 0.021(5) 0.043(6) -0.020(5)
C23 0.080(6) 0.059(5) 0.053(6) -0.018(4) 0.024(5) -0.008(5)
C24 0.038(4) 0.072(6) 0.093(8) 0.000(5) -0.001(5) 0.012(4)
C25 0.041(4) 0.043(4) 0.034(4) -0.011(3) 0.011(3) -0.007(3)
C26 0.076(6) 0.062(5) 0.023(4) -0.005(4) 0.016(4) -0.006(4)
C27 0.097(8) 0.089(7) 0.023(4) 0.005(4) 0.018(5) 0.008(6)
C28 0.090(7) 0.093(7) 0.026(5) 0.015(5) 0.005(5) 0.012(6)
C29 0.055(5) 0.064(5) 0.049(6) 0.013(4) -0.003(4) 0.008(4)
C30 0.046(4) 0.052(4) 0.035(4) 0.003(3) 0.015(3) 0.006(3)
C31 0.030(3) 0.038(4) 0.036(4) -0.007(3) 0.015(3) 0.001(3)
C32 0.042(4) 0.049(4) 0.037(4) -0.014(3) 0.022(3) -0.009(3)
C33 0.045(4) 0.062(5) 0.055(5) -0.025(4) 0.027(4) -0.006(4)
C34 0.044(4) 0.067(5) 0.072(6) -0.010(5) 0.027(4) 0.013(4)
C35 0.046(4) 0.043(4) 0.071(6) -0.004(4) 0.022(4) 0.008(3)
C36 0.037(4) 0.055(4) 0.038(4) -0.001(3) 0.011(3) 0.007(3)
C37 0.033(3) 0.034(3) 0.028(4) -0.004(3) 0.012(3) -0.004(3)
C38 0.034(3) 0.037(3) 0.023(3) -0.004(3) 0.014(3) -0.002(3)
C39 0.030(3) 0.050(4) 0.032(4) -0.002(3) 0.015(3) 0.003(3)
C40 0.049(4) 0.056(5) 0.043(5) -0.001(4) 0.015(4) 0.015(4)
C41 0.040(4) 0.064(5) 0.037(4) -0.014(4) 0.016(3) 0.003(3)
C42 0.037(4) 0.066(5) 0.056(6) -0.015(4) 0.023(4) -0.008(4)
C43 0.039(4) 0.064(5) 0.042(5) 0.002(4) 0.020(4) -0.003(3)
C44 0.032(3) 0.039(3) 0.025(4) 0.003(3) 0.009(3) -0.003(3)
C45 0.061(5) 0.041(4) 0.042(5) -0.007(3) 0.031(4) -0.011(3)
C46 0.062(5) 0.051(4) 0.050(5) -0.014(4) 0.031(4) -0.008(4)
C47 0.048(4) 0.046(4) 0.049(5) -0.020(4) 0.015(4) 0.000(3)
C48 0.057(5) 0.033(4) 0.054(5) -0.005(3) 0.020(4) -0.012(3)
C49 0.059(5) 0.041(4) 0.046(5) -0.006(3) 0.027(4) -0.009(3)
C50 0.059(5) 0.040(4) 0.021(4) 0.005(3) 0.005(3) -0.005(3)
C51 0.101(8) 0.072(6) 0.032(5) 0.015(4) 0.019(5) -0.013(6)
C52 0.141(12) 0.113(10) 0.041(6) 0.036(7) 0.025(8) -0.011(9)
C53 0.103(9) 0.064(6) 0.061(7) 0.020(5) -0.004(6) 0.008(6)
C54 0.075(6) 0.046(4) 0.029(4) 0.010(3) 0.005(4) -0.001(4)
Cl1 0.0403(9) 0.0418(9) 0.0505(12) -0.0096(8) 0.0221(8) 0.0013(7)
F1 0.061(3) 0.075(3) 0.048(3) 0.005(2) 0.015(2) 0.018(2)
F2 0.101(5) 0.108(5) 0.112(6) 0.020(4) -0.019(4) 0.052(4)
F3 0.251(11) 0.225(9) 0.062(5) 0.087(6) 0.057(6) 0.000(8)
F4 0.128(6) 0.150(6) 0.049(4) 0.019(4) 0.054(4) -0.001(5)
F5 0.100(5) 0.168(7) 0.116(6) 0.006(5) -0.009(5) -0.049(5)
F6 0.352(19) 0.144(8) 0.188(11) 0.005(7) 0.057(12) 0.111(10)
F7 0.112(7) 0.76(3) 0.088(7) -0.010(12) 0.050(6) -0.164(13)
F8 0.151(7) 0.164(7) 0.075(5) 0.009(5) -0.005(5) -0.078(6)
F9 0.210(11) 0.087(5) 0.198(10) -0.010(5) 0.013(8) 0.038(6)
F10 0.115(8) 0.54(2) 0.159(10) 0.145(13) 0.062(7) 0.037(11)
N1 0.052(4) 0.042(3) 0.032(3) 0.005(3) 0.022(3) -0.005(3)
N2 0.140(10) 0.081(7) 0.063(7) 0.044(5) -0.005(7) -0.006(6)
P1 0.0321(8) 0.0307(8) 0.0232(9) -0.0015(6) 0.0090(7) 0.0005(6)
P2 0.0369(8) 0.0300(8) 0.0241(9) 0.0005(7) 0.0138(7) -0.0023(7)
Ru1 0.0280(2) 0.0296(2) 0.0297(3) -0.0018(2) 0.0078(2) -0.0010(2)
Sb1 0.0487(3) 0.0485(3) 0.0653(4) -0.0015(3) 0.0223(3) -0.0073(2)

loop_
_atom_type_symbol
_atom_type_description
_atom_type_scat_dispersion_real
_atom_type_scat_dispersion_imag
_atom_type_scat_source
c c 0.0033 0.0016 'international tables vol c tables 4.2.6.8 and 6.1.1.4'
h h 0.0000 0.0000 'international tables vol c tables 4.2.6.8 and 6.1.1.4'
cl cl 0.1484 0.1585 'international tables vol c tables 4.2.6.8 and 6.1.1.4'
f f 0.0171 0.0103 'international tables vol c tables 4.2.6.8 and 6.1.1.4'
n n 0.0061 0.0033 'international tables vol c tables 4.2.6.8 and 6.1.1.4'
p p 0.1023 0.0942 'international tables vol c tables 4.2.6.8 and 6.1.1.4'
ru ru -1.2594 0.8363 'international tables vol c tables 4.2.6.8 and 6.1.1.4'
sb sb -0.5866 1.5461 'international tables vol c tables 4.2.6.8 and 6.1.1.4'

loop_
_geom_angle_atom_site_label_1
_geom_angle_atom_site_label_2
_geom_angle_atom_site_label_3
_geom_angle
C2 C1 Ru1 178.7(6)
C1 C2 C3 176.6(8)
C2 C3 C10 118.1(6)
C2 C3 C4 121.1(7)
C10 C3 C4 120.7(6)
C5 C4 C9 119.2(7)
C5 C4 C3 119.1(7)
C9 C4 C3 121.8(7)
C4 C5 C6 119.8(8)
C4 C5 H5 120.1
C6 C5 H5 120.1
C7 C6 C5 119.1(8)
C7 C6 H6 120.4
C5 C6 H6 120.4
C8 C7 C6 121.0(8)
C8 C7 H7 119.5
C6 C7 H7 119.5
C7 C8 C9 121.1(8)
C7 C8 H8 119.4
C9 C8 H8 119.4
C8 C9 C4 119.8(8)
C8 C9 H9 120.1
C4 C9 H9 120.1
C11 C10 C15 118.1(7)
C11 C10 C3 120.2(6)
C15 C10 C3 121.7(6)
C12 C11 C10 120.0(8)
C12 C11 H11 120.0
C10 C11 H11 120.0
C13 C12 C11 120.8(8)
C13 C12 H12 119.6
C11 C12 H12 119.6
C12 C13 C14 120.1(8)
C12 C13 H13 119.9
C14 C13 H13 119.9
C13 C14 C15 120.1(8)
C13 C14 H14 119.9
C15 C14 H14 119.9
C14 C15 C10 120.7(7)
C14 C15 H15 119.6
C10 C15 H15 119.6
C21 C16 C17 118.8(7)
C21 C16 C22 119.4(8)
C17 C16 C22 121.7(7)
C21 C16 Ru1 71.2(4)
C17 C16 Ru1 69.7(4)
C22 C16 Ru1 127.1(5)
C16 C17 C18 121.0(7)
C16 C17 Ru1 74.4(4)
C18 C17 Ru1 73.9(4)
C16 C17 H17 119.5
C18 C17 H17 119.5
Ru1 C17 H17 123.7
C17 C18 C19 119.9(8)
C17 C18 C23 119.6(7)
C19 C18 C23 120.3(8)
C17 C18 Ru1 70.0(4)
C19 C18 Ru1 74.4(4)
C23 C18 Ru1 131.7(5)
C20 C19 C18 120.0(8)
C20 C19 Ru1 73.6(5)
C18 C19 Ru1 70.1(4)
C20 C19 H19 120.0
C18 C19 H19 120.0
Ru1 C19 H19 128.6
C19 C20 C21 119.4(8)
C19 C20 C24 120.0(9)
C21 C20 C24 120.5(9)
C19 C20 Ru1 72.2(4)
C21 C20 Ru1 68.5(4)
C24 C20 Ru1 128.8(5)
C16 C21 C20 120.3(8)
C16 C21 Ru1 73.2(4)
C20 C21 Ru1 75.3(4)
C16 C21 H21 119.8
C20 C21 H21 119.8
Ru1 C21 H21 123.0
C16 C22 H22a 109.5
C16 C22 H22b 109.5
H22a C22 H22b 109.5
C16 C22 H22C 109.5
H22a C22 H22C 109.5
H22b C22 H22C 109.5
C18 C23 H23a 109.5
C18 C23 H23b 109.5
H23a C23 H23b 109.5
C18 C23 H23C 109.5
H23a C23 H23C 109.5
H23b C23 H23C 109.5
C20 C24 H24a 109.5
C20 C24 H24b 109.5
H24a C24 H24b 109.5
C20 C24 H24C 109.5
H24a C24 H24C 109.5
H24b C24 H24C 109.5
C30 C25 C26 118.1(7)
C30 C25 P1 117.6(6)
C26 C25 P1 124.3(6)
C25 C26 C27 121.1(9)
C25 C26 H26 119.4
C27 C26 H26 119.4
C28 C27 C26 119.1(9)
C28 C27 H27 120.5
C26 C27 H27 120.5
C29 C28 C27 121.1(8)
C29 C28 H28 119.4
C27 C28 H28 119.4
C28 C29 C30 119.9(8)
C28 C29 H29 120.0
C30 C29 H29 120.0
C25 C30 C29 120.7(8)
C25 C30 H30 119.7
C29 C30 H30 119.7
C36 C31 C32 118.7(6)
C36 C31 P1 119.8(5)
C32 C31 P1 121.4(5)
C33 C32 C31 119.5(7)
C33 C32 H32 120.2
C31 C32 H32 120.2
C34 C33 C32 121.0(8)
C34 C33 H33 119.5
C32 C33 H33 119.5
C33 C34 C35 120.3(7)
C33 C34 H34 119.8
C35 C34 H34 119.8
C36 C35 C34 119.7(8)
C36 C35 H35 120.2
C34 C35 H35 120.2
C35 C36 C31 120.8(7)
C35 C36 H36 119.6
C31 C36 H36 119.6
P2 C37 P1 122.1(4)
P2 C37 H37a 106.8
P1 C37 H37a 106.8
P2 C37 H37b 106.8
P1 C37 H37b 106.8
H37a C37 H37b 106.7
C43 C38 C39 118.3(6)
C43 C38 P2 119.4(5)
C39 C38 P2 122.2(5)
C40 C39 C38 121.1(7)
C40 C39 H39 119.4
C38 C39 H39 119.4
C41 C40 C39 119.9(8)
C41 C40 H40 120.1
C39 C40 H40 120.1
C40 C41 C42 120.6(7)
C40 C41 H41 119.7
C42 C41 H41 119.7
C41 C42 C43 119.8(7)
C41 C42 H42 120.1
C43 C42 H42 120.1
C38 C43 C42 120.3(7)
C38 C43 H43 119.9
C42 C43 H43 119.9
C45 C44 C49 118.9(6)
C45 C44 P2 124.4(5)
C49 C44 P2 116.7(5)
C44 C45 C46 121.3(7)
C44 C45 H45 119.3
C46 C45 H45 119.3
C47 C46 C45 119.5(8)
C47 C46 H46 120.3
C45 C46 H46 120.3
C48 C47 C46 119.3(7)
C48 C47 H47 120.4
C46 C47 H47 120.4
C47 C48 C49 121.3(7)
C47 C48 H48 119.4
C49 C48 H48 119.4
C44 C49 C48 119.8(7)
C44 C49 H49 120.1
C48 C49 H49 120.1
C51 C50 N1 119.1(8)
C51 C50 C54 113.9(8)
N1 C50 C54 127.0(7)
F4 C51 C52 118.0(10)
F4 C51 C50 120.1(8)
C52 C51 C50 121.9(12)
F3 C52 N2 116.4(13)
F3 C52 C51 120.8(15)
N2 C52 C51 122.8(11)
N2 C53 F2 117.5(10)
N2 C53 C54 123.6(13)
F2 C53 C54 118.9(12)
F1 C54 C53 119.0(10)
F1 C54 C50 120.0(6)
C53 C54 C50 120.8(10)
C50 N1 P2 131.9(6)
C53 N2 C52 116.9(10)
C25 P1 C31 109.1(3)
C25 P1 C37 105.0(3)
C31 P1 C37 106.2(3)
C25 P1 Ru1 110.4(2)
C31 P1 Ru1 115.1(2)
C37 P1 Ru1 110.4(2)
N1 P2 C38 105.3(3)
N1 P2 C44 114.2(3)
C38 P2 C44 107.8(3)
N1 P2 C37 116.1(3)
C38 P2 C37 107.8(3)
C44 P2 C37 105.3(3)
Ct01 Ru1 C1 128.71(19)
Ct01 Ru1 C17 38.52(19)
C1 Ru1 C17 95.9(3)
Ct01 Ru1 C21 38.0(2)
C1 Ru1 C21 115.0(3)
C17 Ru1 C21 64.5(3)
Ct01 Ru1 C18 37.7(2)
C1 Ru1 C18 124.0(3)
C17 Ru1 C18 36.1(3)
C21 Ru1 C18 75.8(3)
Ct01 Ru1 C16 38.1(2)
C1 Ru1 C16 92.6(3)
C17 Ru1 C16 35.9(3)
C21 Ru1 C16 35.6(3)
C18 Ru1 C16 64.3(3)
Ct01 Ru1 P1 129.24(5)
C1 Ru1 P1 86.0(2)
C17 Ru1 P1 117.0(2)
C21 Ru1 P1 158.9(2)
C18 Ru1 P1 94.0(2)
C16 Ru1 P1 152.7(2)
Ct01 Ru1 C19 37.0(2)
C1 Ru1 C19 159.2(3)
C17 Ru1 C19 64.2(3)
C21 Ru1 C19 63.8(3)
C18 Ru1 C19 35.5(3)
C16 Ru1 C19 75.1(3)
P1 Ru1 C19 97.2(2)
Ct01 Ru1 C20 36.61(19)
C1 Ru1 C20 151.0(3)
C17 Ru1 C20 75.1(3)
C21 Ru1 C20 36.2(3)
C18 Ru1 C20 62.8(3)
C16 Ru1 C20 63.8(3)
P1 Ru1 C20 122.8(2)
C19 Ru1 C20 34.2(3)
Ct01 Ru1 Cl1 122.17(5)
C1 Ru1 Cl1 88.4(2)
C17 Ru1 Cl1 153.4(2)
C21 Ru1 Cl1 89.8(2)
C18 Ru1 Cl1 147.6(2)
C16 Ru1 Cl1 117.9(2)
P1 Ru1 Cl1 89.37(6)
C19 Ru1 Cl1 112.1(2)
C20 Ru1 Cl1 88.4(2)
F7 Sb1 F6 93.8(9)
F7 Sb1 F10 177.4(9)
F6 Sb1 F10 88.7(8)
F7 Sb1 F9 99.0(8)
F6 Sb1 F9 166.7(7)
F10 Sb1 F9 78.4(7)
F7 Sb1 F8 88.8(4)
F6 Sb1 F8 95.8(6)
F10 Sb1 F8 91.7(5)
F9 Sb1 F8 87.8(4)
F7 Sb1 F5 90.7(4)
F6 Sb1 F5 87.2(5)
F10 Sb1 F5 88.6(5)
F9 Sb1 F5 89.4(4)
F8 Sb1 F5 177.0(4)

loop_
_geom_bond_atom_site_label_1
_geom_bond_atom_site_label_2
_geom_bond_distance
C1 C2 1.242(9)
C1 Ru1 1.896(7)
C2 C3 1.366(10)
C3 C10 1.456(10)
C3 C4 1.461(9)
C4 C5 1.393(10)
C4 C9 1.400(10)
C5 C6 1.406(11)
C5 H5 0.9300
C6 C7 1.389(13)
C6 H6 0.9300
C7 C8 1.342(12)
C7 H7 0.9300
C8 C9 1.384(10)
C8 H8 0.9300
C9 H9 0.9300
C10 C11 1.394(10)
C10 C15 1.398(10)
C11 C12 1.384(11)
C11 H11 0.9300
C12 C13 1.367(13)
C12 H12 0.9300
C13 C14 1.368(12)
C13 H13 0.9300
C14 C15 1.382(10)
C14 H14 0.9300
C15 H15 0.9300
C16 C21 1.392(11)
C16 C17 1.394(11)
C16 C22 1.516(11)
C16 Ru1 2.289(7)
C17 C18 1.398(11)
C17 Ru1 2.229(6)
C17 H17 0.9300
C18 C19 1.407(11)
C18 C23 1.514(12)
C18 Ru1 2.279(7)
C19 C20 1.380(12)
C19 Ru1 2.335(7)
C19 H19 0.9300
C20 C21 1.435(12)
C20 C24 1.544(11)
C20 Ru1 2.353(7)
C21 Ru1 2.263(7)
C21 H21 0.9300
C22 H22a 0.9600
C22 H22b 0.9600
C22 H22C 0.9600
C23 H23a 0.9600
C23 H23b 0.9600
C23 H23C 0.9600
C24 H24a 0.9600
C24 H24b 0.9600
C24 H24C 0.9600
C25 C30 1.388(10)
C25 C26 1.394(10)
C25 P1 1.817(8)
C26 C27 1.396(11)
C26 H26 0.9300
C27 C28 1.370(14)
C27 H27 0.9300
C28 C29 1.366(13)
C28 H28 0.9300
C29 C30 1.394(10)
C29 H29 0.9300
C30 H30 0.9300
C31 C36 1.398(10)
C31 C32 1.413(9)
C31 P1 1.821(6)
C32 C33 1.385(10)
C32 H32 0.9300
C33 C34 1.352(12)
C33 H33 0.9300
C34 C35 1.407(12)
C34 H34 0.9300
C35 C36 1.368(10)
C35 H35 0.9300
C36 H36 0.9300
C37 P2 1.814(6)
C37 P1 1.842(6)
C37 H37a 0.9700
C37 H37b 0.9700
C38 C43 1.376(9)
C38 C39 1.387(9)
C38 P2 1.797(7)
C39 C40 1.386(9)
C39 H39 0.9300
C40 C41 1.350(11)
C40 H40 0.9300
C41 C42 1.375(11)
C41 H41 0.9300
C42 C43 1.398(10)
C42 H42 0.9300
C43 H43 0.9300
C44 C45 1.366(10)
C44 C49 1.373(9)
C44 P2 1.811(7)
C45 C46 1.384(10)
C45 H45 0.9300
C46 C47 1.376(11)
C46 H46 0.9300
C47 C48 1.356(11)
C47 H47 0.9300
C48 C49 1.386(10)
C48 H48 0.9300
C49 H49 0.9300
C50 C51 1.372(12)
C50 N1 1.379(9)
C50 C54 1.399(12)
C51 F4 1.343(12)
C51 C52 1.369(15)
C52 F3 1.318(13)
C52 N2 1.330(17)
C53 N2 1.299(15)
C53 F2 1.334(14)
C53 C54 1.377(12)
C54 F1 1.336(10)
Cl1 Ru1 2.3887(17)
F5 Sb1 1.855(7)
F6 Sb1 1.805(9)
F7 Sb1 1.723(8)
F8 Sb1 1.823(7)
F9 Sb1 1.812(8)
F10 Sb1 1.807(10)
N1 P2 1.560(6)
P1 Ru1 2.3237(18)
Ru1 Ct01 1.8139(5)
